data_1554172
loop_
_publ_author_name
'Machat, Martin R.'
'Lanzinger, Dominik'
'Drees, Markus'
'Altmann, Philipp J.'
'Herdtweck, Eberhardt'
'Rieger, Bernhard'

_publ_section_title
;
 High-Melting, Elastic Polypropylene: A One-Pot, One-Catalyst Strategy
 toward Propylene-Based Thermoplastic Elastomers
;
_journal_issue 3
_journal_name_full Macromolecules
_journal_page_first 914
_journal_paper_doi 10.1021/acs.macromol.7b02679
_journal_volume 51
_journal_year 2018
_chemical_compound_source 'see text'
_chemical_formula_moiety 'C34 H28 Cl2 Hf'
_chemical_formula_sum 'C34 H28 Cl2 Hf'
_chemical_formula_weight 685.95
_space_group_IT_number 61
_space_group_name_Hall '-P 2ac 2ab'
_space_group_name_H-M_alt 'P b c a'
_symmetry_cell_setting orthorhombic
_symmetry_Int_Tables_number 61
_symmetry_space_group_name_Hall '-P 2ac 2ab'
_symmetry_space_group_name_H-M 'P b c a'
_atom_sites_solution_hydrogens geom
_cell_angle_alpha 90
_cell_angle_beta 90
_cell_angle_gamma 90
_cell_formula_units_Z 8
_cell_length_a 11.582(3)
_cell_length_b 17.782(4)
_cell_length_c 25.537(6)
_cell_measurement_reflns_used 9554
_cell_measurement_temperature 100
_cell_measurement_theta_max 25.6972
_cell_measurement_theta_min 2.2919
_cell_volume 5259(2)
_computing_cell_refinement 'SAINT (Bruker, 2014)'
_computing_data_collection 'APEX III Control Software (Bruker, 2015)'
_computing_data_reduction 'SAINT (Bruker, 2014)'
_computing_molecular_graphics 'PLATON (Spek, 2011)'
_computing_publication_material 'PLATON (Spek, 2011), enCIFer (Allen, 2014)'
_computing_structure_refinement 'SHELXL2014 (Sheldrick, 2014), SHELXLE (Huebschle, 2011)'
_computing_structure_solution 'SHELXT (Sheldrick, 2015)'
_diffrn_ambient_temperature 100
_diffrn_detector ' CCD '
_diffrn_detector_area_resol_mean 16
_diffrn_measured_fraction_theta_full 0.996
_diffrn_measured_fraction_theta_max 0.996
_diffrn_measurement_device ' \k-geometry diffractometer '
_diffrn_measurement_device_type ' Apex II CCD '
_diffrn_measurement_method ' phi- and omega-rotation '
_diffrn_radiation_monochromator 'Triumph monochromator'
_diffrn_radiation_probe x-ray
_diffrn_radiation_source 'fine-focus sealed tube'
_diffrn_radiation_type MoK\a
_diffrn_radiation_wavelength 0.71073
_diffrn_reflns_av_R_equivalents 0.0534
_diffrn_reflns_av_unetI/netI 0.0176
_diffrn_reflns_limit_h_max 13
_diffrn_reflns_limit_h_min -13
_diffrn_reflns_limit_k_max 21
_diffrn_reflns_limit_k_min -21
_diffrn_reflns_limit_l_max 30
_diffrn_reflns_limit_l_min -29
_diffrn_reflns_number 135039
_diffrn_reflns_reduction_process
;
;
_diffrn_reflns_theta_full 25.04
_diffrn_reflns_theta_max 25.04
_diffrn_reflns_theta_min 2.24
_exptl_absorpt_coefficient_mu 4.193
_exptl_absorpt_correction_T_max 0.7453
_exptl_absorpt_correction_T_min 0.6614
_exptl_absorpt_correction_type multi-scan
_exptl_absorpt_process_details 'SADABS 2014/5, Bruker, 2014'
_exptl_crystal_colour 'clear yellow'
_exptl_crystal_density_diffrn 1.733
_exptl_crystal_density_method 'Not Measured'
_exptl_crystal_description plate
_exptl_crystal_F_000 2704
_exptl_crystal_size_max 0.314
_exptl_crystal_size_mid 0.091
_exptl_crystal_size_min 0.050
_refine_diff_density_max 1.003
_refine_diff_density_min -1.031
_refine_diff_density_rms 0.114
_refine_ls_extinction_method none
_refine_ls_goodness_of_fit_ref 1.162
_refine_ls_hydrogen_treatment constr
_refine_ls_matrix_type full
_refine_ls_number_parameters 643
_refine_ls_number_reflns 4636
_refine_ls_number_restraints 1312
_refine_ls_restrained_S_all 1.057
_refine_ls_R_factor_all 0.0656
_refine_ls_R_factor_gt 0.0418
_refine_ls_shift/su_max 0.002
_refine_ls_shift/su_mean 0.000
_refine_ls_structure_factor_coef Fsqd
_refine_ls_weighting_details 'W=1/[\S^2^(FO^2^)+54.0453P] WHERE P=(FO^2^+2FC^2^)/3'
_refine_ls_weighting_scheme calc
_refine_ls_wR_factor_gt 0.0625
_refine_ls_wR_factor_ref 0.0694
_reflns_number_gt 3372
_reflns_number_total 4636
_reflns_threshold_expression I>2\s(I)
_cod_data_source_file ma7b02679_si_002.cif
_cod_data_source_block MacMa25_V
_cod_database_code 1554172

loop_
_space_group_symop_id
_space_group_symop_operation_xyz
1 x,y,z
2 1/2-x,-y,1/2+z
3 1/2+x,1/2-y,-z
4 -x,1/2+y,1/2-z
5 -x,-y,-z
6 1/2+x,y,1/2-z
7 1/2-x,1/2+y,z
8 x,1/2-y,1/2+z

loop_
_atom_site_label
_atom_site_type_symbol
_atom_site_fract_x
_atom_site_fract_y
_atom_site_fract_z
_atom_site_U_iso_or_equiv
_atom_site_adp_type
_atom_site_occupancy
_atom_site_site_symmetry_order
_atom_site_calc_flag
_atom_site_refinement_flags_posn
_atom_site_refinement_flags_adp
_atom_site_refinement_flags_occupancy
_atom_site_disorder_assembly
_atom_site_disorder_group
Hf1 Hf 0.60957(2) 0.25327(2) 0.37552(2) 0.01590(8) Uani 1 1 d . . . . .
Cl1 Cl 0.73251(17) 0.25560(10) 0.30101(8) 0.0399(5) Uani 1 1 d . . . . .
Cl2 Cl 0.75777(16) 0.25219(11) 0.44082(8) 0.0390(5) Uani 1 1 d . . . . .
C1 C 0.5310(7) 0.3666(4) 0.4257(3) 0.0192(11) Uani 0.853(5) 1 d D U P A 1
C2 C 0.5421(7) 0.3736(4) 0.4811(3) 0.0230(11) Uani 0.853(5) 1 d D U P A 1
H2 H 0.4858 0.3520 0.5036 0.028 Uiso 0.853(5) 1 calc R U P A 1
C3 C 0.6337(8) 0.4112(5) 0.5015(4) 0.0242(14) Uani 0.853(5) 1 d D U P A 1
H3 H 0.6419 0.4147 0.5384 0.029 Uiso 0.853(5) 1 calc R U P A 1
C4 C 0.7185(7) 0.4459(4) 0.4681(3) 0.0249(13) Uani 0.853(5) 1 d D U P A 1
H4 H 0.7807 0.4730 0.4834 0.030 Uiso 0.853(5) 1 calc R U P A 1
C5 C 0.7111(7) 0.4405(4) 0.4151(3) 0.0219(13) Uani 0.853(5) 1 d D U P A 1
H5 H 0.7683 0.4629 0.3934 0.026 Uiso 0.853(5) 1 calc R U P A 1
C6 C 0.6174(7) 0.4013(4) 0.3926(3) 0.0190(11) Uani 0.853(5) 1 d D U P A 1
C7 C 0.5795(7) 0.3931(4) 0.3395(3) 0.0178(11) Uani 0.853(5) 1 d D U P A 1
C8 C 0.6258(7) 0.4190(4) 0.2918(3) 0.0214(12) Uani 0.853(5) 1 d D U P A 1
H8 H 0.6978 0.4446 0.2914 0.026 Uiso 0.853(5) 1 calc R U P A 1
C9 C 0.5682(8) 0.4075(4) 0.2470(3) 0.0215(14) Uani 0.853(5) 1 d D U P A 1
H9 H 0.5987 0.4258 0.2149 0.026 Uiso 0.853(5) 1 calc R U P A 1
C10 C 0.4613(7) 0.3681(4) 0.2474(3) 0.0216(13) Uani 0.853(5) 1 d D U P A 1
H10 H 0.4223 0.3600 0.2152 0.026 Uiso 0.853(5) 1 calc R U P A 1
C11 C 0.4126(7) 0.3414(4) 0.2925(3) 0.0181(12) Uani 0.853(5) 1 d D U P A 1
H11 H 0.3410 0.3153 0.2917 0.022 Uiso 0.853(5) 1 calc R U P A 1
C12 C 0.4717(6) 0.3535(4) 0.3404(3) 0.0162(11) Uani 0.853(5) 1 d D U P A 1
C13 C 0.4468(6) 0.3324(4) 0.3930(3) 0.0172(11) Uani 0.853(5) 1 d D U P A 1
C14 C 0.3351(6) 0.2952(4) 0.4119(3) 0.0186(11) Uani 0.853(5) 1 d D U P A 1
H14 H 0.3446 0.2892 0.4506 0.022 Uiso 0.853(5) 1 calc R U P A 1
C15 C 0.3213(6) 0.2171(4) 0.3909(3) 0.0169(12) Uani 0.853(5) 1 d D U P A 1
H15A H 0.2807 0.2195 0.3568 0.020 Uiso 0.853(5) 1 calc R U P A 1
H15B H 0.2725 0.1876 0.4153 0.020 Uiso 0.853(5) 1 calc R U P A 1
C16 C 0.4349(6) 0.1770(4) 0.3836(3) 0.0165(11) Uani 0.853(5) 1 d D U P A 1
C17 C 0.4809(7) 0.1535(4) 0.3340(3) 0.0174(11) Uani 0.853(5) 1 d D U P A 1
C18 C 0.4411(8) 0.1595(6) 0.2816(3) 0.0215(13) Uani 0.853(5) 1 d D U P A 1
H18 H 0.3719 0.1859 0.2738 0.026 Uiso 0.853(5) 1 calc R U P A 1
C19 C 0.5045(8) 0.1263(6) 0.2423(3) 0.0278(13) Uani 0.853(5) 1 d D U P A 1
C20 C 0.4798(9) 0.1209(6) 0.1842(3) 0.0359(15) Uani 0.853(5) 1 d D U P A 1
H20A H 0.4078 0.0924 0.1778 0.043 Uiso 0.853(5) 1 calc R U P A 1
H20B H 0.4719 0.1717 0.1686 0.043 Uiso 0.853(5) 1 calc R U P A 1
C21 C 0.5793(9) 0.0815(6) 0.1619(4) 0.0371(16) Uani 0.853(5) 1 d D U P A 1
H21A H 0.6204 0.1155 0.1375 0.045 Uiso 0.853(5) 1 calc R U P A 1
H21B H 0.5522 0.0373 0.1418 0.045 Uiso 0.853(5) 1 calc R U P A 1
C22 C 0.6589(8) 0.0567(6) 0.2031(3) 0.0346(14) Uani 0.853(5) 1 d D U P A 1
H22A H 0.7376 0.0765 0.1967 0.042 Uiso 0.853(5) 1 calc R U P A 1
H22B H 0.6626 0.0011 0.2045 0.042 Uiso 0.853(5) 1 calc R U P A 1
C23 C 0.6100(9) 0.0882(7) 0.2536(4) 0.0285(12) Uani 0.853(5) 1 d D U P A 1
C24 C 0.6528(11) 0.0839(9) 0.3020(3) 0.0247(13) Uani 0.853(5) 1 d D U P A 1
H24 H 0.7247 0.0599 0.3083 0.030 Uiso 0.853(5) 1 calc R U P A 1
C25 C 0.5891(7) 0.1159(4) 0.3439(3) 0.0208(11) Uani 0.853(5) 1 d D U P A 1
C26 C 0.6082(7) 0.1188(4) 0.3987(3) 0.0200(12) Uani 0.853(5) 1 d D U P A 1
H26 H 0.6715 0.0920 0.4176 0.024 Uiso 0.853(5) 1 calc R U P A 1
C27 C 0.5116(7) 0.1524(4) 0.4226(3) 0.0173(12) Uani 0.853(5) 1 d D U P A 1
C28 C 0.4947(8) 0.1584(6) 0.4810(3) 0.0242(19) Uani 0.853(5) 1 d D U P A 1
H28A H 0.4146 0.1459 0.4898 0.036 Uiso 0.853(5) 1 calc R U P A 1
H28B H 0.5117 0.2098 0.4924 0.036 Uiso 0.853(5) 1 calc R U P A 1
H28C H 0.5469 0.1233 0.4987 0.036 Uiso 0.853(5) 1 calc R U P A 1
C29 C 0.2306(6) 0.3467(4) 0.4050(3) 0.0213(12) Uani 0.853(5) 1 d D U P A 1
C30 C 0.2429(7) 0.4237(4) 0.4074(3) 0.0216(14) Uani 0.853(5) 1 d D U P A 1
H30 H 0.3174 0.4446 0.4128 0.026 Uiso 0.853(5) 1 calc R U P A 1
C31 C 0.1492(6) 0.4709(4) 0.4021(4) 0.0216(14) Uani 0.853(5) 1 d D U P A 1
H31 H 0.1598 0.5238 0.4036 0.026 Uiso 0.853(5) 1 calc R U P A 1
C32 C 0.0393(7) 0.4415(4) 0.3946(5) 0.0223(15) Uani 0.853(5) 1 d D U P A 1
H32 H -0.0255 0.4739 0.3917 0.027 Uiso 0.853(5) 1 calc R U P A 1
C33 C 0.0258(7) 0.3655(4) 0.3915(5) 0.0216(14) Uani 0.853(5) 1 d D U P A 1
H33 H -0.0494 0.3450 0.3875 0.026 Uiso 0.853(5) 1 calc R U P A 1
C34 C 0.1200(7) 0.3179(5) 0.3940(5) 0.0236(13) Uani 0.853(5) 1 d D U P A 1
H34 H 0.1100 0.2655 0.3883 0.028 Uiso 0.853(5) 1 calc R U P A 1
C1A C 0.485(2) 0.3609(12) 0.4244(7) 0.0193(14) Uani 0.147(5) 1 d D U P A 2
C2A C 0.460(3) 0.344(2) 0.4779(8) 0.0208(18) Uani 0.147(5) 1 d D U P A 2
H2A H 0.4011 0.3088 0.4869 0.025 Uiso 0.147(5) 1 calc R U P A 2
C3A C 0.523(3) 0.379(2) 0.5156(8) 0.0230(18) Uani 0.147(5) 1 d D U P A 2
H3A H 0.5025 0.3726 0.5514 0.028 Uiso 0.147(5) 1 calc R U P A 2
C4A C 0.621(4) 0.425(3) 0.5016(10) 0.0235(17) Uani 0.147(5) 1 d D U P A 2
H4A H 0.6541 0.4573 0.5269 0.028 Uiso 0.147(5) 1 calc R U P A 2
C5A C 0.665(2) 0.422(2) 0.4522(9) 0.0220(13) Uani 0.147(5) 1 d D U P A 2
H5A H 0.7424 0.4367 0.4455 0.026 Uiso 0.147(5) 1 calc R U P A 2
C6A C 0.593(2) 0.3964(14) 0.4110(8) 0.0200(13) Uani 0.147(5) 1 d D U P A 2
C7A C 0.605(2) 0.3919(15) 0.3553(8) 0.0185(14) Uani 0.147(5) 1 d D U P A 2
C8A C 0.685(3) 0.428(2) 0.3221(9) 0.0197(18) Uani 0.147(5) 1 d D U P A 2
H8A H 0.7499 0.4534 0.3366 0.024 Uiso 0.147(5) 1 calc R U P A 2
C9A C 0.669(3) 0.427(2) 0.2701(9) 0.0209(18) Uani 0.147(5) 1 d D U P A 2
H9A H 0.7213 0.4524 0.2475 0.025 Uiso 0.147(5) 1 calc R U P A 2
C10A C 0.572(3) 0.388(3) 0.2491(9) 0.0209(16) Uani 0.147(5) 1 d D U P A 2
H10A H 0.5646 0.3844 0.2121 0.025 Uiso 0.147(5) 1 calc R U P A 2
C11A C 0.489(3) 0.357(2) 0.2800(8) 0.0194(13) Uani 0.147(5) 1 d D U P A 2
H11A H 0.4201 0.3367 0.2649 0.023 Uiso 0.147(5) 1 calc R U P A 2
C12A C 0.5061(19) 0.3537(13) 0.3351(7) 0.0177(13) Uani 0.147(5) 1 d D U P A 2
C13A C 0.4362(15) 0.3300(11) 0.3781(8) 0.0179(13) Uani 0.147(5) 1 d D U P A 2
C14A C 0.3182(16) 0.2945(12) 0.3688(11) 0.0187(13) Uani 0.147(5) 1 d D U P A 2
H14A H 0.3092 0.2996 0.3300 0.022 Uiso 0.147(5) 1 calc R U P A 2
C15A C 0.3131(18) 0.2117(12) 0.3761(15) 0.0173(15) Uani 0.147(5) 1 d D U P A 2
H15C H 0.2625 0.1897 0.3488 0.021 Uiso 0.147(5) 1 calc R U P A 2
H15D H 0.2780 0.2006 0.4106 0.021 Uiso 0.147(5) 1 calc R U P A 2
C16A C 0.4299(19) 0.1747(11) 0.3732(10) 0.0173(13) Uani 0.147(5) 1 d D U P A 2
C17A C 0.493(2) 0.1537(12) 0.3274(10) 0.0192(13) Uani 0.147(5) 1 d D U P A 2
C18A C 0.456(4) 0.150(4) 0.2743(10) 0.0227(16) Uani 0.147(5) 1 d D U P A 2
H18A H 0.3836 0.1692 0.2639 0.027 Uiso 0.147(5) 1 calc R U P A 2
C19A C 0.530(4) 0.117(3) 0.2389(10) 0.0282(14) Uani 0.147(5) 1 d D U P A 2
C20A C 0.532(4) 0.123(3) 0.1796(11) 0.0331(16) Uani 0.147(5) 1 d D U P A 2
H20C H 0.4544 0.1139 0.1644 0.040 Uiso 0.147(5) 1 calc R U P A 2
H20D H 0.5605 0.1725 0.1681 0.040 Uiso 0.147(5) 1 calc R U P A 2
C21A C 0.613(4) 0.063(3) 0.1648(12) 0.0347(18) Uani 0.147(5) 1 d D U P A 2
H21C H 0.6574 0.0781 0.1336 0.042 Uiso 0.147(5) 1 calc R U P A 2
H21D H 0.5690 0.0165 0.1559 0.042 Uiso 0.147(5) 1 calc R U P A 2
C22A C 0.692(4) 0.047(4) 0.2085(13) 0.0327(17) Uani 0.147(5) 1 d D U P A 2
H22C H 0.7684 0.0701 0.2022 0.039 Uiso 0.147(5) 1 calc R U P A 2
H22D H 0.7022 -0.0079 0.2133 0.039 Uiso 0.147(5) 1 calc R U P A 2
C23A C 0.634(4) 0.082(4) 0.2561(11) 0.0287(14) Uani 0.147(5) 1 d D U P A 2
C24A C 0.665(6) 0.078(6) 0.3063(12) 0.0246(16) Uani 0.147(5) 1 d D U P A 2
H24A H 0.7322 0.0509 0.3164 0.030 Uiso 0.147(5) 1 calc R U P A 2
C25A C 0.596(3) 0.1149(14) 0.3444(10) 0.0208(13) Uani 0.147(5) 1 d D U P A 2
C26A C 0.593(3) 0.1144(14) 0.4000(11) 0.0195(15) Uani 0.147(5) 1 d D U P A 2
H26A H 0.6489 0.0866 0.4229 0.023 Uiso 0.147(5) 1 calc R U P A 2
C27A C 0.490(3) 0.1476(12) 0.4171(10) 0.0182(15) Uani 0.147(5) 1 d D U P A 2
C28A C 0.460(4) 0.161(4) 0.4739(10) 0.021(4) Uani 0.147(5) 1 d D U P A 2
H28D H 0.4449 0.1123 0.4909 0.031 Uiso 0.147(5) 1 calc R U P A 2
H28E H 0.3914 0.1925 0.4762 0.031 Uiso 0.147(5) 1 calc R U P A 2
H28F H 0.5250 0.1856 0.4914 0.031 Uiso 0.147(5) 1 calc R U P A 2
C29A C 0.2173(19) 0.3404(14) 0.3891(17) 0.0211(14) Uani 0.147(5) 1 d D U P A 2
C30A C 0.223(2) 0.4178(14) 0.392(2) 0.0215(17) Uani 0.147(5) 1 d D U P A 2
H30A H 0.2955 0.4424 0.3906 0.026 Uiso 0.147(5) 1 calc R U P A 2
C31A C 0.123(3) 0.4597(16) 0.396(3) 0.0217(17) Uani 0.147(5) 1 d D U P A 2
H31A H 0.1271 0.5126 0.4006 0.026 Uiso 0.147(5) 1 calc R U P A 2
C32A C 0.015(3) 0.425(2) 0.393(3) 0.0219(17) Uani 0.147(5) 1 d D U P A 2
H32A H -0.0534 0.4539 0.3938 0.026 Uiso 0.147(5) 1 calc R U P A 2
C33A C 0.010(2) 0.349(2) 0.389(3) 0.0222(17) Uani 0.147(5) 1 d D U P A 2
H33A H -0.0594 0.3244 0.3790 0.027 Uiso 0.147(5) 1 calc R U P A 2
C34A C 0.109(2) 0.3068(17) 0.399(3) 0.0223(16) Uani 0.147(5) 1 d D U P A 2
H34A H 0.1037 0.2569 0.4121 0.027 Uiso 0.147(5) 1 calc R U P A 2

loop_
_atom_site_aniso_label
_atom_site_aniso_U_11
_atom_site_aniso_U_22
_atom_site_aniso_U_33
_atom_site_aniso_U_23
_atom_site_aniso_U_13
_atom_site_aniso_U_12
Hf1 0.01383(12) 0.01326(12) 0.02061(13) -0.00181(11) 0.00169(13) 0.00003(12)
Cl1 0.0445(11) 0.0228(9) 0.0523(12) -0.0055(9) 0.0354(10) -0.0034(9)
Cl2 0.0325(10) 0.0269(10) 0.0576(13) 0.0003(10) -0.0243(9) 0.0015(9)
C1 0.017(2) 0.021(2) 0.019(2) -0.0028(19) -0.001(2) 0.0043(19)
C2 0.021(2) 0.026(2) 0.022(2) -0.004(2) -0.003(2) 0.001(2)
C3 0.023(3) 0.027(3) 0.023(3) -0.006(2) -0.005(2) 0.002(2)
C4 0.023(3) 0.026(3) 0.026(3) -0.007(2) -0.006(2) -0.003(2)
C5 0.019(3) 0.023(2) 0.024(3) -0.003(2) -0.003(2) -0.002(2)
C6 0.018(2) 0.019(2) 0.021(2) -0.0041(19) 0.000(2) 0.0010(19)
C7 0.017(2) 0.018(2) 0.019(2) -0.0005(19) 0.0010(19) 0.0026(18)
C8 0.020(2) 0.023(2) 0.022(2) 0.000(2) 0.003(2) -0.001(2)
C9 0.020(2) 0.024(3) 0.020(2) 0.003(2) 0.003(2) -0.001(2)
C10 0.019(3) 0.027(3) 0.019(3) 0.001(2) 0.001(2) 0.001(2)
C11 0.014(2) 0.021(2) 0.019(3) -0.002(2) 0.002(2) 0.002(2)
C12 0.015(2) 0.016(2) 0.018(2) -0.0031(19) 0.0009(19) 0.0038(19)
C13 0.015(2) 0.016(2) 0.020(2) -0.0009(19) 0.0019(19) 0.0010(19)
C14 0.016(2) 0.019(2) 0.021(2) 0.000(2) 0.002(2) 0.0004(19)
C15 0.014(2) 0.017(2) 0.020(3) -0.001(2) 0.002(2) 0.000(2)
C16 0.015(2) 0.015(2) 0.020(2) -0.001(2) 0.003(2) -0.0007(18)
C17 0.016(2) 0.014(2) 0.023(2) -0.0029(19) 0.006(2) -0.0007(18)
C18 0.019(3) 0.021(3) 0.025(2) -0.006(2) 0.007(2) 0.000(2)
C19 0.024(3) 0.030(2) 0.028(2) -0.009(2) 0.008(2) 0.000(2)
C20 0.032(3) 0.043(3) 0.033(3) -0.009(3) 0.011(3) 0.003(3)
C21 0.034(3) 0.041(3) 0.036(3) -0.009(3) 0.014(3) 0.003(3)
C22 0.031(3) 0.037(3) 0.035(3) -0.010(2) 0.011(3) 0.004(3)
C23 0.024(3) 0.028(2) 0.033(2) -0.008(2) 0.009(2) 0.002(2)
C24 0.022(3) 0.020(3) 0.032(2) -0.006(2) 0.006(2) 0.000(2)
C25 0.019(2) 0.016(2) 0.027(2) -0.003(2) 0.005(2) -0.0006(19)
C26 0.018(2) 0.016(2) 0.027(2) 0.002(2) 0.004(2) -0.001(2)
C27 0.016(2) 0.014(2) 0.022(2) 0.000(2) 0.001(2) -0.003(2)
C28 0.018(4) 0.031(4) 0.024(4) 0.006(3) -0.004(3) 0.001(4)
C29 0.015(2) 0.024(2) 0.025(2) 0.001(2) 0.002(2) 0.001(2)
C30 0.014(3) 0.024(2) 0.027(3) -0.001(2) 0.002(2) 0.002(2)
C31 0.014(3) 0.024(3) 0.028(3) 0.000(2) 0.002(3) 0.002(2)
C32 0.013(3) 0.027(3) 0.027(3) 0.001(3) 0.000(3) 0.002(2)
C33 0.013(3) 0.026(3) 0.026(3) 0.001(3) 0.002(2) -0.001(2)
C34 0.017(2) 0.026(3) 0.028(3) 0.002(2) 0.003(2) -0.002(2)
C1A 0.017(3) 0.020(2) 0.020(2) -0.003(2) 0.000(2) 0.002(2)
C2A 0.019(3) 0.023(3) 0.021(3) -0.004(3) -0.002(3) 0.002(3)
C3A 0.021(3) 0.026(3) 0.022(3) -0.005(3) -0.003(3) 0.002(3)
C4A 0.022(3) 0.026(3) 0.023(3) -0.005(3) -0.004(3) 0.001(3)
C5A 0.020(2) 0.024(2) 0.022(2) -0.004(2) -0.003(2) 0.001(2)
C6A 0.018(2) 0.021(2) 0.021(2) -0.003(2) -0.001(2) 0.002(2)
C7A 0.017(2) 0.019(2) 0.020(2) -0.001(2) 0.001(2) 0.002(2)
C8A 0.018(3) 0.020(3) 0.020(3) 0.000(3) 0.002(3) 0.001(3)
C9A 0.019(3) 0.023(3) 0.021(3) 0.001(3) 0.003(3) 0.000(3)
C10A 0.019(3) 0.023(3) 0.020(3) 0.001(3) 0.002(3) 0.000(3)
C11A 0.018(2) 0.021(2) 0.019(2) 0.000(2) 0.002(2) 0.001(2)
C12A 0.016(2) 0.018(2) 0.019(2) -0.002(2) 0.001(2) 0.002(2)
C13A 0.016(2) 0.018(2) 0.020(2) -0.002(2) 0.001(2) 0.002(2)
C14A 0.015(2) 0.019(2) 0.022(2) -0.001(2) 0.002(2) 0.000(2)
C15A 0.015(3) 0.017(3) 0.020(3) -0.001(3) 0.002(3) 0.000(3)
C16A 0.015(2) 0.015(2) 0.021(3) -0.001(2) 0.003(2) -0.001(2)
C17A 0.017(2) 0.016(2) 0.024(2) -0.003(2) 0.005(2) -0.001(2)
C18A 0.020(3) 0.022(3) 0.026(3) -0.005(3) 0.007(3) 0.000(3)
C19A 0.025(3) 0.030(3) 0.030(3) -0.008(2) 0.009(3) 0.001(3)
C20A 0.029(3) 0.037(3) 0.033(3) -0.008(3) 0.010(3) 0.003(3)
C21A 0.031(4) 0.039(3) 0.034(3) -0.009(3) 0.011(3) 0.004(3)
C22A 0.029(3) 0.035(3) 0.034(3) -0.009(3) 0.010(3) 0.003(3)
C23A 0.025(3) 0.029(3) 0.032(3) -0.008(2) 0.008(3) 0.002(3)
C24A 0.022(3) 0.022(3) 0.030(3) -0.006(3) 0.006(3) 0.000(3)
C25A 0.019(2) 0.017(2) 0.027(2) -0.003(2) 0.005(2) -0.001(2)
C26A 0.018(3) 0.015(3) 0.025(3) 0.000(3) 0.003(3) -0.001(3)
C27A 0.016(3) 0.016(3) 0.023(3) 0.000(3) 0.002(3) -0.001(3)
C28A 0.017(7) 0.023(6) 0.022(6) 0.002(6) -0.003(6) -0.001(6)
C29A 0.015(2) 0.023(3) 0.025(3) 0.000(2) 0.002(2) 0.000(2)
C30A 0.014(3) 0.024(3) 0.026(3) 0.000(3) 0.001(3) 0.001(3)
C31A 0.014(3) 0.025(3) 0.027(3) 0.000(3) 0.001(3) 0.002(3)
C32A 0.013(3) 0.026(3) 0.027(3) 0.001(3) 0.001(3) 0.001(3)
C33A 0.014(3) 0.026(3) 0.027(3) 0.001(3) 0.002(3) 0.000(3)
C34A 0.015(3) 0.025(3) 0.026(3) 0.001(3) 0.002(3) -0.001(3)

loop_
_atom_type_symbol
_atom_type_description
_atom_type_scat_dispersion_real
_atom_type_scat_dispersion_imag
_atom_type_scat_source
C C 0.0033 0.0016 ' International Tables Vol C Tables 4.2.6.8 and 6.1.1.4'
H H 0.0000 0.0000 ' International Tables Vol C Tables 4.2.6.8 and 6.1.1.4'
Cl Cl 0.1484 0.1585 ' International Tables Vol C Tables 4.2.6.8 and 6.1.1.4'
Hf Hf -0.5830 6.1852 ' International Tables Vol C Tables 4.2.6.8 and 6.1.1.4'

loop_
_geom_angle_atom_site_label_1
_geom_angle_atom_site_label_2
_geom_angle_atom_site_label_3
_geom_angle
Cl1 Hf1 C12A 86.6(5)
Cl1 Hf1 Cl2 97.37(8)
C12A Hf1 Cl2 131.9(5)
Cl1 Hf1 C13 127.64(19)
Cl2 Hf1 C13 116.09(19)
Cl1 Hf1 C13A 120.5(4)
C12A Hf1 C13A 34.5(4)
Cl2 Hf1 C13A 125.4(5)
Cl1 Hf1 C27 133.33(18)
Cl2 Hf1 C27 89.09(19)
C13 Hf1 C27 88.5(2)
Cl1 Hf1 C16 124.98(18)
Cl2 Hf1 C16 122.02(18)
C13 Hf1 C16 70.0(2)
C27 Hf1 C16 33.4(2)
Cl1 Hf1 C26 102.29(19)
Cl2 Hf1 C26 80.2(2)
C13 Hf1 C26 121.4(3)
C27 Hf1 C26 33.4(2)
C16 Hf1 C26 55.7(2)
Cl1 Hf1 C16A 119.2(5)
C12A Hf1 C16A 89.4(6)
Cl2 Hf1 C16A 127.4(5)
C13A Hf1 C16A 68.1(5)
Cl1 Hf1 C7A 80.2(5)
C12A Hf1 C7A 33.8(5)
Cl2 Hf1 C7A 99.5(5)
C13A Hf1 C7A 55.9(6)
C16A Hf1 C7A 121.6(7)
Cl1 Hf1 C17A 86.7(6)
C12A Hf1 C17A 92.7(6)
Cl2 Hf1 C17A 135.3(5)
C13A Hf1 C17A 88.1(6)
C16A Hf1 C17A 33.0(4)
C7A Hf1 C17A 124.9(7)
Cl1 Hf1 C17 91.69(18)
Cl2 Hf1 C17 134.71(18)
C13 Hf1 C17 91.5(2)
C27 Hf1 C17 54.6(2)
C16 Hf1 C17 33.4(2)
C26 Hf1 C17 54.5(2)
C13 C1 C2 133.0(8)
C13 C1 C6 108.3(6)
C2 C1 C6 118.7(7)
C13 C1 Hf1 67.2(4)
C2 C1 Hf1 122.2(5)
C6 C1 Hf1 78.3(4)
C3 C2 C1 119.6(8)
C3 C2 H2 120.2
C1 C2 H2 120.2
C2 C3 C4 121.1(8)
C2 C3 H3 119.5
C4 C3 H3 119.5
C5 C4 C3 121.1(8)
C5 C4 H4 119.4
C3 C4 H4 119.4
C4 C5 C6 119.2(8)
C4 C5 H5 120.4
C6 C5 H5 120.4
C5 C6 C7 132.1(8)
C5 C6 C1 120.3(7)
C7 C6 C1 107.3(6)
C5 C6 Hf1 125.4(5)
C7 C6 Hf1 74.7(4)
C1 C6 Hf1 69.7(4)
C8 C7 C6 131.9(7)
C8 C7 C12 120.4(7)
C6 C7 C12 107.6(6)
C8 C7 Hf1 123.5(5)
C6 C7 Hf1 74.2(4)
C12 C7 Hf1 69.6(4)
C9 C8 C7 119.9(8)
C9 C8 H8 120.0
C7 C8 H8 120.0
C8 C9 C10 120.1(8)
C8 C9 H9 120.0
C10 C9 H9 120.0
C11 C10 C9 122.5(8)
C11 C10 H10 118.7
C9 C10 H10 118.7
C10 C11 C12 118.3(7)
C10 C11 H11 120.9
C12 C11 H11 120.9
C11 C12 C13 132.5(7)
C11 C12 C7 118.8(7)
C13 C12 C7 108.7(6)
C11 C12 Hf1 119.9(5)
C13 C12 Hf1 67.1(4)
C7 C12 Hf1 78.7(4)
C1 C13 C12 107.5(6)
C1 C13 C14 125.4(7)
C12 C13 C14 125.7(7)
C1 C13 Hf1 79.7(4)
C12 C13 Hf1 79.6(4)
C14 C13 Hf1 118.1(4)
C15 C14 C29 115.4(6)
C15 C14 C13 112.2(6)
C29 C14 C13 112.0(6)
C15 C14 H14 105.4
C29 C14 H14 105.4
C13 C14 H14 105.4
C14 C15 C16 112.9(6)
C14 C15 H15A 109.0
C16 C15 H15A 109.0
C14 C15 H15B 109.0
C16 C15 H15B 109.0
H15A C15 H15B 107.8
C27 C16 C17 107.4(6)
C27 C16 C15 127.7(6)
C17 C16 C15 124.8(6)
C27 C16 Hf1 73.1(4)
C17 C16 Hf1 77.3(4)
C15 C16 Hf1 118.1(4)
C18 C17 C16 133.5(7)
C18 C17 C25 118.7(7)
C16 C17 C25 107.7(6)
C18 C17 Hf1 122.0(7)
C16 C17 Hf1 69.3(4)
C25 C17 Hf1 75.1(4)
C19 C18 C17 118.8(7)
C19 C18 H18 120.6
C17 C18 H18 120.6
C18 C19 C23 120.9(7)
C18 C19 C20 129.8(8)
C23 C19 C20 109.3(7)
C21 C20 C19 105.3(8)
C21 C20 H20A 110.7
C19 C20 H20A 110.7
C21 C20 H20B 110.7
C19 C20 H20B 110.7
H20A C20 H20B 108.8
C20 C21 C22 111.1(7)
C20 C21 H21A 109.4
C22 C21 H21A 109.4
C20 C21 H21B 109.4
C22 C21 H21B 109.4
H21A C21 H21B 108.0
C21 C22 C23 105.3(7)
C21 C22 H22A 110.7
C23 C22 H22A 110.7
C21 C22 H22B 110.7
C23 C22 H22B 110.7
H22A C22 H22B 108.8
C24 C23 C19 122.2(7)
C24 C23 C22 129.0(8)
C19 C23 C22 108.8(7)
C23 C24 C25 118.8(7)
C23 C24 H24 120.6
C25 C24 H24 120.6
C24 C25 C26 132.6(7)
C24 C25 C17 120.4(7)
C26 C25 C17 106.9(6)
C24 C25 Hf1 124.5(9)
C26 C25 Hf1 69.0(4)
C17 C25 Hf1 72.3(4)
C27 C26 C25 108.6(7)
C27 C26 Hf1 72.4(4)
C25 C26 Hf1 78.4(4)
C27 C26 H26 125.1
C25 C26 H26 125.1
Hf1 C26 H26 125.1
C16 C27 C26 109.1(6)
C16 C27 C28 126.7(7)
C26 C27 C28 124.2(7)
C16 C27 Hf1 73.5(4)
C26 C27 Hf1 74.2(4)
C28 C27 Hf1 119.8(6)
C27 C28 H28A 109.5
C27 C28 H28B 109.5
H28A C28 H28B 109.5
C27 C28 H28C 109.5
H28A C28 H28C 109.5
H28B C28 H28C 109.5
C30 C29 C34 117.6(7)
C30 C29 C14 120.5(7)
C34 C29 C14 121.8(6)
C29 C30 C31 121.3(7)
C29 C30 H30 119.4
C31 C30 H30 119.4
C30 C31 C32 120.3(7)
C30 C31 H31 119.8
C32 C31 H31 119.8
C33 C32 C31 119.1(7)
C33 C32 H32 120.4
C31 C32 H32 120.4
C32 C33 C34 120.9(7)
C32 C33 H33 119.6
C34 C33 H33 119.6
C33 C34 C29 120.4(7)
C33 C34 H34 119.8
C29 C34 H34 119.8
C13A C1A C2A 129.4(14)
C13A C1A C6A 108.4(10)
C2A C1A C6A 119.5(14)
C13A C1A Hf1 63.4(7)
C2A C1A Hf1 113(2)
C6A C1A Hf1 74.6(8)
C3A C2A C1A 118.2(14)
C3A C2A H2A 120.9
C1A C2A H2A 120.9
C2A C3A C4A 120.4(16)
C2A C3A H3A 119.8
C4A C3A H3A 119.8
C5A C4A C3A 120.2(16)
C5A C4A H4A 119.9
C3A C4A H4A 119.9
C4A C5A C6A 118.5(16)
C4A C5A H5A 120.7
C6A C5A H5A 120.7
C5A C6A C7A 134.3(14)
C5A C6A C1A 118.4(13)
C7A C6A C1A 107.2(10)
C5A C6A Hf1 121(2)
C7A C6A Hf1 66.9(8)
C1A C6A Hf1 74.4(7)
C8A C7A C12A 121.8(13)
C8A C7A C6A 129.5(13)
C12A C7A C6A 107.8(10)
C8A C7A Hf1 124(2)
C12A C7A Hf1 68.0(7)
C6A C7A Hf1 81.5(8)
C9A C8A C7A 119.8(14)
C9A C8A H8A 120.1
C7A C8A H8A 120.1
C8A C9A C10A 119.4(15)
C8A C9A H9A 120.3
C10A C9A H9A 120.3
C11A C10A C9A 122.6(16)
C11A C10A H10A 118.7
C9A C10A H10A 118.7
C10A C11A C12A 119.0(14)
C10A C11A H11A 120.5
C12A C11A H11A 120.5
C11A C12A C13A 133.6(14)
C11A C12A C7A 117.0(12)
C13A C12A C7A 108.6(10)
C11A C12A Hf1 122(2)
C13A C12A Hf1 74.4(8)
C7A C12A Hf1 78.2(9)
C1A C13A C12A 107.6(10)
C1A C13A C14A 130.1(13)
C12A C13A C14A 120.8(13)
C1A C13A Hf1 85.1(9)
C12A C13A Hf1 71.1(8)
C14A C13A Hf1 120.3(9)
C15A C14A C29A 117.4(14)
C15A C14A C13A 115.2(13)
C29A C14A C13A 114.5(13)
C15A C14A H14A 102.1
C29A C14A H14A 102.1
C13A C14A H14A 102.1
C14A C15A C16A 113.0(12)
C14A C15A H15C 109.0
C16A C15A H15C 109.0
C14A C15A H15D 109.0
C16A C15A H15D 109.0
H15C C15A H15D 107.8
C27A C16A C17A 107.9(9)
C27A C16A C15A 123.8(14)
C17A C16A C15A 128.0(14)
C27A C16A Hf1 76.2(8)
C17A C16A Hf1 74.8(8)
C15A C16A Hf1 120.1(9)
C18A C17A C16A 129.5(13)
C18A C17A C25A 120.8(12)
C16A C17A C25A 107.6(10)
C18A C17A Hf1 131(3)
C16A C17A Hf1 72.2(7)
C25A C17A Hf1 75.6(8)
C19A C18A C17A 117.5(13)
C19A C18A H18A 121.2
C17A C18A H18A 121.2
C18A C19A C23A 120.5(12)
C18A C19A C20A 129.8(16)
C23A C19A C20A 108.7(14)
C21A C20A C19A 102.6(13)
C21A C20A H20C 111.2
C19A C20A H20C 111.2
C21A C20A H20D 111.2
C19A C20A H20D 111.2
H20C C20A H20D 109.2
C20A C21A C22A 109.9(14)
C20A C21A H21C 109.7
C22A C21A H21C 109.7
C20A C21A H21D 109.7
C22A C21A H21D 109.7
H21C C21A H21D 108.2
C21A C22A C23A 104.6(12)
C21A C22A H22C 110.8
C23A C22A H22C 110.8
C21A C22A H22D 110.8
C23A C22A H22D 110.8
H22C C22A H22D 108.9
C24A C23A C19A 123.1(13)
C24A C23A C22A 128.9(14)
C19A C23A C22A 107.9(11)
C23A C24A C25A 119.0(13)
C23A C24A H24A 120.5
C25A C24A H24A 120.5
C26A C25A C24A 134.2(15)
C26A C25A C17A 106.5(10)
C24A C25A C17A 118.5(11)
C26A C25A Hf1 72.6(8)
C24A C25A Hf1 128(5)
C17A C25A Hf1 71.7(7)
C27A C26A C25A 109.2(11)
C27A C26A Hf1 74.4(7)
C25A C26A Hf1 75.4(8)
C27A C26A H26A 125.0
C25A C26A H26A 125.0
Hf1 C26A H26A 125.0
C16A C27A C26A 108.6(10)
C16A C27A C28A 127.0(14)
C26A C27A C28A 123.9(15)
C16A C27A Hf1 71.7(7)
C26A C27A Hf1 73.7(8)
C28A C27A Hf1 114(3)
C27A C28A H28D 109.5
C27A C28A H28E 109.5
H28D C28A H28E 109.5
C27A C28A H28F 109.5
H28D C28A H28F 109.5
H28E C28A H28F 109.5
C30A C29A C34A 117.1(13)
C30A C29A C14A 121.2(14)
C34A C29A C14A 121.1(14)
C29A C30A C31A 120.2(14)
C29A C30A H30A 119.9
C31A C30A H30A 119.9
C30A C31A C32A 120.4(14)
C30A C31A H31A 119.8
C32A C31A H31A 119.8
C33A C32A C31A 119.0(14)
C33A C32A H32A 120.5
C31A C32A H32A 120.5
C32A C33A C34A 119.1(16)
C32A C33A H33A 120.5
C34A C33A H33A 120.5
C33A C34A C29A 118.0(18)
C33A C34A H34A 121.0
C29A C34A H34A 121.0

loop_
_geom_bond_atom_site_label_1
_geom_bond_atom_site_label_2
_geom_bond_distance
Hf1 Cl1 2.3770(18)
Hf1 C12A 2.39(2)
Hf1 Cl2 2.3931(18)
Hf1 C13 2.394(7)
Hf1 C13A 2.429(19)
Hf1 C27 2.440(7)
Hf1 C16 2.444(7)
Hf1 C26 2.463(7)
Hf1 C16A 2.51(2)
Hf1 C7A 2.52(3)
Hf1 C17A 2.54(2)
Hf1 C17 2.548(7)
C1 C13 1.421(10)
C1 C2 1.426(11)
C1 C6 1.447(11)
C2 C3 1.358(11)
C2 H2 0.9500
C3 C4 1.440(13)
C3 H3 0.9500
C4 C5 1.361(12)
C4 H4 0.9500
C5 C6 1.413(10)
C5 H5 0.9500
C6 C7 1.433(11)
C7 C8 1.407(11)
C7 C12 1.433(10)
C8 C9 1.342(12)
C8 H8 0.9500
C9 C10 1.422(12)
C9 H9 0.9500
C10 C11 1.367(11)
C10 H10 0.9500
C11 C12 1.419(10)
C11 H11 0.9500
C12 C13 1.425(10)
C13 C14 1.530(10)
C14 C15 1.499(9)
C14 C29 1.527(10)
C14 H14 1.0000
C15 C16 1.508(9)
C15 H15A 0.9900
C15 H15B 0.9900
C16 C27 1.405(10)
C16 C17 1.437(10)
C17 C18 1.421(10)
C17 C25 1.441(10)
C18 C19 1.375(10)
C18 H18 0.9500
C19 C23 1.427(11)
C19 C20 1.515(12)
C20 C21 1.463(12)
C20 H20A 0.9900
C20 H20B 0.9900
C21 C22 1.467(12)
C21 H21A 0.9900
C21 H21B 0.9900
C22 C23 1.517(10)
C22 H22A 0.9900
C22 H22B 0.9900
C23 C24 1.332(11)
C24 C25 1.418(10)
C24 H24 0.9500
C25 C26 1.419(10)
C26 C27 1.409(10)
C26 H26 1.0000
C27 C28 1.506(10)
C28 H28A 0.9800
C28 H28B 0.9800
C28 H28C 0.9800
C29 C30 1.377(10)
C29 C34 1.408(11)
C30 C31 1.379(10)
C30 H30 0.9500
C31 C32 1.388(10)
C31 H31 0.9500
C32 C33 1.363(10)
C32 H32 0.9500
C33 C34 1.381(10)
C33 H33 0.9500
C34 H34 0.9500
C1A C13A 1.420(13)
C1A C2A 1.429(14)
C1A C6A 1.448(14)
C2A C3A 1.357(15)
C2A H2A 0.9500
C3A C4A 1.443(17)
C3A H3A 0.9500
C4A C5A 1.363(15)
C4A H4A 0.9500
C5A C6A 1.414(13)
C5A H5A 0.9500
C6A C7A 1.433(13)
C7A C8A 1.409(14)
C7A C12A 1.430(13)
C8A C9A 1.342(15)
C8A H8A 0.9500
C9A C10A 1.424(16)
C9A H9A 0.9500
C10A C11A 1.367(15)
C10A H10A 0.9500
C11A C12A 1.423(13)
C11A H11A 0.9500
C12A C13A 1.429(13)
C13A C14A 1.524(13)
C14A C15A 1.486(13)
C14A C29A 1.516(13)
C14A H14A 1.0000
C15A C16A 1.506(12)
C15A H15C 0.9900
C15A H15D 0.9900
C16A C27A 1.404(13)
C16A C17A 1.432(13)
C17A C18A 1.423(13)
C17A C25A 1.444(12)
C18A C19A 1.371(13)
C18A H18A 0.9500
C19A C23A 1.428(14)
C19A C20A 1.520(15)
C20A C21A 1.469(16)
C20A H20C 0.9900
C20A H20D 0.9900
C21A C22A 1.471(16)
C21A H21C 0.9900
C21A H21D 0.9900
C22A C23A 1.521(13)
C22A H22C 0.9900
C22A H22D 0.9900
C23A C24A 1.333(14)
C24A C25A 1.419(13)
C24A H24A 0.9500
C25A C26A 1.419(12)
C26A C27A 1.405(13)
C26A H26A 1.0000
C27A C28A 1.508(13)
C28A H28D 0.9800
C28A H28E 0.9800
C28A H28F 0.9800
C29A C30A 1.379(13)
C29A C34A 1.413(14)
C30A C31A 1.383(13)
C30A H30A 0.9500
C31A C32A 1.389(14)
C31A H31A 0.9500
C32A C33A 1.362(14)
C32A H32A 0.9500
C33A C34A 1.385(13)
C33A H33A 0.9500
C34A H34A 0.9500

loop_
_geom_torsion_atom_site_label_1
_geom_torsion_atom_site_label_2
_geom_torsion_atom_site_label_3
_geom_torsion_atom_site_label_4
_geom_torsion
C13 C1 C2 C3 -179.2(8)
C6 C1 C2 C3 -1.0(11)
Hf1 C1 C2 C3 93.1(9)
C1 C2 C3 C4 1.5(13)
C2 C3 C4 C5 -1.6(13)
C3 C4 C5 C6 1.1(12)
C4 C5 C6 C7 172.1(8)
C4 C5 C6 C1 -0.6(11)
C4 C5 C6 Hf1 -86.1(9)
C13 C1 C6 C5 179.1(7)
C2 C1 C6 C5 0.5(11)
Hf1 C1 C6 C5 -120.0(7)
C13 C1 C6 C7 4.8(8)
C2 C1 C6 C7 -173.8(7)
Hf1 C1 C6 C7 65.7(5)
C13 C1 C6 Hf1 -60.9(5)
C2 C1 C6 Hf1 120.5(7)
C5 C6 C7 C8 3.1(14)
C1 C6 C7 C8 176.4(8)
Hf1 C6 C7 C8 -121.1(9)
C5 C6 C7 C12 -173.8(8)
C1 C6 C7 C12 -0.4(8)
Hf1 C6 C7 C12 62.0(5)
C5 C6 C7 Hf1 124.2(9)
C1 C6 C7 Hf1 -62.4(5)
C6 C7 C8 C9 -175.6(8)
C12 C7 C8 C9 0.9(11)
Hf1 C7 C8 C9 85.4(9)
C7 C8 C9 C10 -1.1(12)
C8 C9 C10 C11 0.8(12)
C9 C10 C11 C12 -0.2(11)
C10 C11 C12 C13 -178.6(8)
C10 C11 C12 C7 0.0(10)
C10 C11 C12 Hf1 -93.3(7)
C8 C7 C12 C11 -0.4(10)
C6 C7 C12 C11 176.9(6)
Hf1 C7 C12 C11 -118.0(6)
C8 C7 C12 C13 178.6(7)
C6 C7 C12 C13 -4.1(8)
Hf1 C7 C12 C13 60.9(5)
C8 C7 C12 Hf1 117.7(7)
C6 C7 C12 Hf1 -65.0(5)
C2 C1 C13 C12 171.0(8)
C6 C1 C13 C12 -7.4(8)
Hf1 C1 C13 C12 -75.5(5)
C2 C1 C13 C14 3.8(13)
C6 C1 C13 C14 -174.6(6)
Hf1 C1 C13 C14 117.2(7)
C2 C1 C13 Hf1 -113.5(9)
C6 C1 C13 Hf1 68.2(5)
C11 C12 C13 C1 -174.1(8)
C7 C12 C13 C1 7.1(8)
Hf1 C12 C13 C1 75.6(5)
C11 C12 C13 C14 -7.0(12)
C7 C12 C13 C14 174.3(6)
Hf1 C12 C13 C14 -117.3(7)
C11 C12 C13 Hf1 110.3(8)
C7 C12 C13 Hf1 -68.4(5)
C1 C13 C14 C15 -127.9(7)
C12 C13 C14 C15 67.2(9)
Hf1 C13 C14 C15 -30.4(8)
C1 C13 C14 C29 100.5(8)
C12 C13 C14 C29 -64.4(9)
Hf1 C13 C14 C29 -162.0(5)
C29 C14 C15 C16 162.4(7)
C13 C14 C15 C16 32.5(9)
C14 C15 C16 C27 68.2(9)
C14 C15 C16 C17 -115.4(7)
C14 C15 C16 Hf1 -21.6(8)
C27 C16 C17 C18 177.5(10)
C15 C16 C17 C18 0.6(13)
Hf1 C16 C17 C18 -115.0(10)
C27 C16 C17 C25 -1.7(7)
C15 C16 C17 C25 -178.6(6)
Hf1 C16 C17 C25 65.8(5)
C27 C16 C17 Hf1 -67.5(4)
C15 C16 C17 Hf1 115.6(6)
C16 C17 C18 C19 -176.2(9)
C25 C17 C18 C19 2.9(14)
Hf1 C17 C18 C19 92.7(10)
C17 C18 C19 C23 -1.7(16)
C17 C18 C19 C20 176.9(11)
C18 C19 C20 C21 178.2(12)
C23 C19 C20 C21 -3.1(12)
C19 C20 C21 C22 4.8(12)
C20 C21 C22 C23 -4.6(13)
C18 C19 C23 C24 -1(2)
C20 C19 C23 C24 -179.9(14)
C18 C19 C23 C22 179.2(11)
C20 C19 C23 C22 0.3(13)
C21 C22 C23 C24 -177.2(16)
C21 C22 C23 C19 2.5(13)
C19 C23 C24 C25 2(2)
C22 C23 C24 C25 -177.9(13)
C23 C24 C25 C26 177.8(11)
C23 C24 C25 C17 -1(2)
C23 C24 C25 Hf1 -89.7(17)
C18 C17 C25 C24 -1.6(14)
C16 C17 C25 C24 177.7(11)
Hf1 C17 C25 C24 -120.2(11)
C18 C17 C25 C26 179.3(8)
C16 C17 C25 C26 -1.4(8)
Hf1 C17 C25 C26 60.7(5)
C18 C17 C25 Hf1 118.6(8)
C16 C17 C25 Hf1 -62.1(4)
C24 C25 C26 C27 -175.1(13)
C17 C25 C26 C27 3.9(8)
Hf1 C25 C26 C27 66.7(5)
C24 C25 C26 Hf1 118.2(14)
C17 C25 C26 Hf1 -62.8(5)
C17 C16 C27 C26 4.1(7)
C15 C16 C27 C26 -179.1(6)
Hf1 C16 C27 C26 -66.3(5)
C17 C16 C27 C28 -174.5(8)
C15 C16 C27 C28 2.3(12)
Hf1 C16 C27 C28 115.1(8)
C17 C16 C27 Hf1 70.4(4)
C15 C16 C27 Hf1 -112.8(6)
C25 C26 C27 C16 -5.0(8)
Hf1 C26 C27 C16 65.7(5)
C25 C26 C27 C28 173.7(8)
Hf1 C26 C27 C28 -115.6(8)
C25 C26 C27 Hf1 -70.8(5)
C15 C14 C29 C30 -159.9(8)
C13 C14 C29 C30 -29.9(11)
C15 C14 C29 C34 17.6(12)
C13 C14 C29 C34 147.6(9)
C34 C29 C30 C31 3.5(14)
C14 C29 C30 C31 -178.9(8)
C29 C30 C31 C32 0.6(15)
C30 C31 C32 C33 -1.4(16)
C31 C32 C33 C34 -2.0(17)
C32 C33 C34 C29 6.2(16)
C30 C29 C34 C33 -6.8(15)
C14 C29 C34 C33 175.6(9)
C13A C1A C2A C3A 176(3)
C6A C1A C2A C3A 18(5)
Hf1 C1A C2A C3A 103(4)
C1A C2A C3A C4A -7(7)
C2A C3A C4A C5A -13(7)
C3A C4A C5A C6A 23(7)
C4A C5A C6A C7A 174(3)
C4A C5A C6A C1A -12(5)
C4A C5A C6A Hf1 -100(4)
C13A C1A C6A C5A -171(3)
C2A C1A C6A C5A -8(3)
Hf1 C1A C6A C5A -117(3)
C13A C1A C6A C7A 4.7(16)
C2A C1A C6A C7A 168(3)
Hf1 C1A C6A C7A 59.2(11)
C13A C1A C6A Hf1 -54.5(9)
C2A C1A C6A Hf1 108(2)
C5A C6A C7A C8A -17(5)
C1A C6A C7A C8A 168(3)
Hf1 C6A C7A C8A -128(3)
C5A C6A C7A C12A 175(3)
C1A C6A C7A C12A -0.5(17)
Hf1 C6A C7A C12A 63.6(10)
C5A C6A C7A Hf1 111(3)
C1A C6A C7A Hf1 -64.1(11)
C12A C7A C8A C9A 0(5)
C6A C7A C8A C9A -168(3)
Hf1 C7A C8A C9A 83(4)
C7A C8A C9A C10A -1(7)
C8A C9A C10A C11A 5(8)
C9A C10A C11A C12A -8(7)
C10A C11A C12A C13A 175(3)
C10A C11A C12A C7A 6(5)
C10A C11A C12A Hf1 -86(4)
C8A C7A C12A C11A -2(4)
C6A C7A C12A C11A 167(3)
Hf1 C7A C12A C11A -120(3)
C8A C7A C12A C13A -174(3)
C6A C7A C12A C13A -3.9(16)
Hf1 C7A C12A C13A 68.9(9)
C8A C7A C12A Hf1 117(3)
C6A C7A C12A Hf1 -72.7(12)
C2A C1A C13A C12A -168(3)
C6A C1A C13A C12A -7.1(15)
Hf1 C1A C13A C12A -68.4(10)
C2A C1A C13A C14A 27(3)
C6A C1A C13A C14A -172.5(13)
Hf1 C1A C13A C14A 126.2(14)
C2A C1A C13A Hf1 -99(3)
C6A C1A C13A Hf1 61.3(11)
C11A C12A C13A C1A -163(3)
C7A C12A C13A C1A 6.8(14)
Hf1 C12A C13A C1A 78.3(10)
C11A C12A C13A C14A 5(3)
C7A C12A C13A C14A 173.9(12)
Hf1 C12A C13A C14A -114.7(11)
C11A C12A C13A Hf1 119(3)
C7A C12A C13A Hf1 -71.5(11)
C1A C13A C14A C15A -92(2)
C12A C13A C14A C15A 104(2)
Hf1 C13A C14A C15A 20(2)
C1A C13A C14A C29A 49(3)
C12A C13A C14A C29A -115(2)
Hf1 C13A C14A C29A 160(2)
C29A C14A C15A C16A -159(2)
C13A C14A C15A C16A -20(3)
C14A C15A C16A C27A 105(2)
C14A C15A C16A C17A -82(2)
C14A C15A C16A Hf1 12(3)
C27A C16A C17A C18A 162(4)
C15A C16A C17A C18A -12(4)
Hf1 C16A C17A C18A -129(4)
C27A C16A C17A C25A -1.7(14)
C15A C16A C17A C25A -175.5(12)
Hf1 C16A C17A C25A 67.9(10)
C27A C16A C17A Hf1 -69.6(9)
C15A C16A C17A Hf1 116.6(13)
C16A C17A C18A C19A -170(4)
C25A C17A C18A C19A -9(7)
Hf1 C17A C18A C19A 89(6)
C17A C18A C19A C23A 6(9)
C17A C18A C19A C20A -161(6)
C18A C19A C20A C21A -168(6)
C23A C19A C20A C21A 24(5)
C19A C20A C21A C22A -25(5)
C20A C21A C22A C23A 17(6)
C18A C19A C23A C24A 1(11)
C20A C19A C23A C24A 170(8)
C18A C19A C23A C22A 177(6)
C20A C19A C23A C22A -14(7)
C21A C22A C23A C24A 174(9)
C21A C22A C23A C19A -2(7)
C19A C23A C24A C25A -5(14)
C22A C23A C24A C25A -180(7)
C23A C24A C25A C26A 170(6)
C23A C24A C25A C17A 1(11)
C23A C24A C25A Hf1 -87(9)
C18A C17A C25A C26A -166(4)
C16A C17A C25A C26A -0.9(15)
Hf1 C17A C25A C26A 64.8(11)
C18A C17A C25A C24A 5(7)
C16A C17A C25A C24A 170(6)
Hf1 C17A C25A C24A -124(6)
C18A C17A C25A Hf1 129(4)
C16A C17A C25A Hf1 -65.7(9)
C24A C25A C26A C27A -166(7)
C17A C25A C26A C27A 3.2(16)
Hf1 C25A C26A C27A 67.4(10)
C24A C25A C26A Hf1 127(7)
C17A C25A C26A Hf1 -64.2(10)
C17A C16A C27A C26A 3.7(14)
C15A C16A C27A C26A 177.8(12)
Hf1 C16A C27A C26A -65.0(10)
C17A C16A C27A C28A 176(4)
C15A C16A C27A C28A -10(4)
Hf1 C16A C27A C28A 107(4)
C17A C16A C27A Hf1 68.7(9)
C15A C16A C27A Hf1 -117.2(12)
C25A C26A C27A C16A -4.4(16)
Hf1 C26A C27A C16A 63.7(9)
C25A C26A C27A C28A -176(4)
Hf1 C26A C27A C28A -108(4)
C25A C26A C27A Hf1 -68.0(11)
C15A C14A C29A C30A 169(4)
C13A C14A C29A C30A 30(5)
C15A C14A C29A C34A -20(5)
C13A C14A C29A C34A -160(4)
C34A C29A C30A C31A -9(7)
C14A C29A C30A C31A 162(5)
C29A C30A C31A C32A -6(9)
C30A C31A C32A C33A 4(10)
C31A C32A C33A C34A 14(9)
C32A C33A C34A C29A -29(7)
C30A C29A C34A C33A 27(6)
C14A C29A C34A C33A -145(5)
